data_2300429
loop_
_publ_author_name
'Eccles, Kevin S.'
'Stokes, Stephen P.'
'Daly, Carla A.'
'Barry, Nicola M.'
'McSweeney, Sharon P.'
'O'Neill, Damian J.'
'Kelly, Dawn M.'
'Jennings, W. Brian'
'N\'i Dhubhghaill, O. M.'
'Moynihan, Humphrey A.'
'Maguire, Anita R.'
'Lawrence, Simon E.'

_publ_section_title
;
 Evaluation of the Bruker SMART X2S: crystallography for the
 nonspecialist?
;
_journal_coden_ASTM JACGAR
_journal_coeditor_code KK5074
_journal_issue 1
_journal_name_full 'Journal of Applied Crystallography'
_journal_page_first 213
_journal_page_last 215
_journal_paper_doi 10.1107/S0021889810042561
_journal_volume 44
_journal_year 2011
_chemical_formula_moiety 'C14 H17 N3 O4 S2, C3 H6 O'
_chemical_formula_sum 'C17 H23 N3 O5 S2'
_chemical_formula_weight 413.50
_space_group_crystal_system monoclinic
_space_group_IT_number 14
_space_group_name_Hall '-P 2yn'
_space_group_name_H-M_alt 'P 1 21/n 1'
_symmetry_space_group_name_Hall '-P 2yn'
_symmetry_space_group_name_H-M 'P 1 21/n 1'
_atom_sites_solution_hydrogens geom
_atom_sites_solution_primary direct
_atom_sites_solution_secondary difmap
_audit_creation_method SHELXL-97
_cell_angle_alpha 90.00
_cell_angle_beta 103.305(17)
_cell_angle_gamma 90.00
_cell_formula_units_Z 4
_cell_length_a 7.811(4)
_cell_length_b 17.503(10)
_cell_length_c 15.892(9)
_cell_measurement_reflns_used 137
_cell_measurement_temperature 300(2)
_cell_measurement_theta_max 22.54
_cell_measurement_theta_min 3.48
_cell_volume 2114(2)
_computing_cell_refinement 'Bruker SAINT'
_computing_data_collection 'Bruker GIS'
_computing_data_reduction 'Bruker SAINT'
_computing_molecular_graphics 'Bruker APEX2'
_computing_structure_refinement 'SHELXL-97 (Sheldrick, 2008)'
_computing_structure_solution 'SHELXS-97 (Sheldrick, 2008)'
_diffrn_ambient_temperature 300(2)
_diffrn_measured_fraction_theta_full 0.983
_diffrn_measured_fraction_theta_max 0.983
_diffrn_measurement_device_type 'Bruker SMART X2S'
_diffrn_measurement_method '\w scans'
_diffrn_radiation_monochromator 'doubly curved silicon crystal'
_diffrn_radiation_source 'micro-focus sealed tube'
_diffrn_radiation_type MoK\a
_diffrn_radiation_wavelength 0.71073
_diffrn_reflns_av_R_equivalents 0.0439
_diffrn_reflns_av_sigmaI/netI 0.0340
_diffrn_reflns_limit_h_max 9
_diffrn_reflns_limit_h_min -9
_diffrn_reflns_limit_k_max 20
_diffrn_reflns_limit_k_min -20
_diffrn_reflns_limit_l_max 18
_diffrn_reflns_limit_l_min -18
_diffrn_reflns_number 19952
_diffrn_reflns_theta_full 25.09
_diffrn_reflns_theta_max 25.09
_diffrn_reflns_theta_min 1.76
_exptl_absorpt_coefficient_mu 0.283
_exptl_absorpt_correction_T_max 0.7452
_exptl_absorpt_correction_T_min 0.6649
_exptl_absorpt_correction_type multi-scan
_exptl_absorpt_process_details 'SADABS V2008/1 (Bruker AXS)'
_exptl_crystal_colour colorless
_exptl_crystal_density_diffrn 1.299
_exptl_crystal_density_method 'not measured'
_exptl_crystal_description block
_exptl_crystal_F_000 872
_exptl_crystal_size_max 0.50
_exptl_crystal_size_mid 0.30
_exptl_crystal_size_min 0.20
_refine_diff_density_max 0.365
_refine_diff_density_min -0.275
_refine_ls_extinction_coef 0.019(2)
_refine_ls_extinction_expression Fc^*^=kFc[1+0.001xFc^2^\l^3^/sin(2\q)]^-1/4^
_refine_ls_extinction_method SHELXL
_refine_ls_goodness_of_fit_ref 1.120
_refine_ls_hydrogen_treatment constr
_refine_ls_matrix_type full
_refine_ls_number_parameters 250
_refine_ls_number_reflns 3694
_refine_ls_number_restraints 0
_refine_ls_restrained_S_all 1.120
_refine_ls_R_factor_all 0.0632
_refine_ls_R_factor_gt 0.0453
_refine_ls_shift/su_max 0.001
_refine_ls_shift/su_mean 0.000
_refine_ls_structure_factor_coef Fsqd
_refine_ls_weighting_details 'calc w=1/[\s^2^(Fo^2^)+(0.0858P)^2^+0.0000P] where P=(Fo^2^+2Fc^2^)/3'
_refine_ls_weighting_scheme calc
_refine_ls_wR_factor_gt 0.1248
_refine_ls_wR_factor_ref 0.1418
_reflns_number_gt 2806
_reflns_number_total 3694
_reflns_threshold_expression >2sigma(I)
_cod_duplicate_entry 2300339
_cod_data_source_file kk5074sup1.cif
_cod_data_source_block Compound_15_CCDC
_cod_database_code 2300429

loop_
_symmetry_equiv_pos_as_xyz
'x, y, z'
'-x+1/2, y+1/2, -z+1/2'
'-x, -y, -z'
'x-1/2, -y-1/2, z-1/2'

loop_
_atom_site_type_symbol
_atom_site_label
_atom_site_fract_x
_atom_site_fract_y
_atom_site_fract_z
_atom_site_U_iso_or_equiv
_atom_site_adp_type
_atom_site_calc_flag
_atom_site_refinement_flags
_atom_site_occupancy
S S1 -0.28837(8) 0.63439(3) 0.46309(4) 0.0404(2) Uani d . 1
S S6 -0.04773(9) 0.64674(4) 0.31660(4) 0.0556(3) Uani d . 1
O O18 0.0932(2) 1.00041(8) 0.75637(10) 0.0517(5) Uani d . 1
N N4 -0.1225(3) 0.58031(10) 0.46378(12) 0.0435(5) Uani d . 1
O O3 -0.3655(2) 0.66530(9) 0.37768(10) 0.0490(5) Uani d . 1
O O17 -0.0133(3) 0.99439(11) 0.60986(12) 0.0919(8) Uani d . 1
O O2 -0.4001(2) 0.59171(10) 0.50589(11) 0.0551(5) Uani d . 1
C C22 -0.0274(7) 1.1278(2) 0.7235(3) 0.145(2) Uani d . 1
H H22A -0.0660 1.1191 0.6625 0.217 Uiso calc R 1
H H22B -0.0033 1.1811 0.7340 0.217 Uiso calc R 1
H H22C -0.1180 1.1121 0.7517 0.217 Uiso calc R 1
O O24 0.4299(4) 0.79797(16) 0.62932(17) 0.1176(10) Uani d . 1
C C19 0.2825(7) 1.0937(2) 0.7105(2) 0.1193(17) Uani d . 1
H H20B 0.3843 1.0646 0.7377 0.179 Uiso calc R 1
H H19C 0.3126 1.1469 0.7114 0.179 Uiso calc R 1
H H19A 0.2416 1.0771 0.6517 0.179 Uiso calc R 1
C C20 0.1385(4) 1.08189(13) 0.75896(17) 0.0620(8) Uani d . 1
C C16 0.0248(4) 0.96523(14) 0.68011(15) 0.0504(6) Uani d . 1
N N15 0.0047(3) 0.89072(10) 0.69721(11) 0.0424(5) Uani d . 1
H H15 0.0381 0.8772 0.7505 0.051 Uiso calc R 1
C C12 -0.0642(3) 0.83270(12) 0.63812(13) 0.0368(5) Uani d . 1
C C13 -0.0826(3) 0.76149(13) 0.67259(14) 0.0469(6) Uani d . 1
H H13 -0.0486 0.7540 0.7320 0.056 Uiso calc R 1
C C14 -0.1507(3) 0.70191(13) 0.61948(14) 0.0478(6) Uani d . 1
H H14 -0.1628 0.6542 0.6433 0.057 Uiso calc R 1
C C9 -0.2019(3) 0.71180(12) 0.53041(13) 0.0368(5) Uani d . 1
C C5 -0.0217(3) 0.58938(12) 0.40788(15) 0.0406(6) Uani d . 1
N N9 0.1271(3) 0.54800(11) 0.41620(13) 0.0480(5) Uani d . 1
H H9 0.1607 0.5158 0.4576 0.058 Uiso calc R 1
C C8 0.2219(3) 0.56063(16) 0.35420(17) 0.0571(7) Uani d . 1
H H8 0.3268 0.5359 0.3532 0.069 Uiso calc R 1
C C7 0.1465(4) 0.61199(18) 0.2962(2) 0.0675(8) Uani d . 1
H H7 0.1924 0.6276 0.2499 0.081 Uiso calc R 1
C C11 -0.1154(3) 0.84304(13) 0.54868(15) 0.0488(6) Uani d . 1
H H11 -0.1033 0.8907 0.5248 0.059 Uiso calc R 1
C C10 -0.1838(3) 0.78245(13) 0.49567(15) 0.0484(6) Uani d . 1
H H10 -0.2178 0.7895 0.4362 0.058 Uiso calc R 1
C C21 0.2082(4) 1.09676(15) 0.85507(17) 0.0667(8) Uani d . 1
H H21B 0.1190 1.0844 0.8855 0.100 Uiso calc R 1
H H21C 0.2396 1.1497 0.8640 0.100 Uiso calc R 1
H H21A 0.3101 1.0656 0.8764 0.100 Uiso calc R 1
C C23 0.3811(4) 0.8226(2) 0.5564(2) 0.0817(10) Uani d . 1
C C25 0.3123(5) 0.7697(2) 0.4830(2) 0.0972(12) Uani d . 1
H H25B 0.3283 0.7178 0.5029 0.146 Uiso calc R 1
H H25C 0.3749 0.7778 0.4384 0.146 Uiso calc R 1
H H25A 0.1893 0.7794 0.4604 0.146 Uiso calc R 1
C C26 0.3885(7) 0.9041(3) 0.5367(4) 0.149(2) Uani d . 1
H H26C 0.2712 0.9239 0.5188 0.223 Uiso calc R 1
H H26A 0.4490 0.9109 0.4910 0.223 Uiso calc R 1
H H26B 0.4503 0.9309 0.5873 0.223 Uiso calc R 1

loop_
_atom_site_aniso_label
_atom_site_aniso_U_11
_atom_site_aniso_U_22
_atom_site_aniso_U_33
_atom_site_aniso_U_12
_atom_site_aniso_U_13
_atom_site_aniso_U_23
S1 0.0483(4) 0.0345(3) 0.0351(4) -0.0001(3) 0.0028(3) -0.0039(2)
S6 0.0527(5) 0.0572(4) 0.0558(4) 0.0029(3) 0.0100(3) 0.0228(3)
O18 0.0812(12) 0.0318(9) 0.0372(9) -0.0067(8) 0.0034(8) -0.0030(7)
N4 0.0611(13) 0.0327(10) 0.0368(10) 0.0069(9) 0.0118(9) 0.0001(8)
O3 0.0577(10) 0.0457(10) 0.0356(9) 0.0055(8) -0.0061(7) -0.0048(7)
O17 0.171(2) 0.0448(11) 0.0417(11) -0.0210(13) -0.0129(13) 0.0058(9)
O2 0.0604(11) 0.0469(10) 0.0590(11) -0.0133(9) 0.0159(9) -0.0050(8)
C22 0.190(5) 0.050(2) 0.138(4) 0.039(3) -0.076(3) -0.023(2)
O24 0.163(3) 0.105(2) 0.0744(18) 0.0005(19) 0.0062(17) -0.0149(16)
C19 0.192(4) 0.105(3) 0.065(2) -0.084(3) 0.039(3) -0.015(2)
C20 0.100(2) 0.0296(13) 0.0475(15) -0.0092(13) -0.0023(15) -0.0003(11)
C16 0.0752(18) 0.0358(13) 0.0342(13) -0.0033(12) 0.0001(12) -0.0012(10)
N15 0.0579(12) 0.0360(10) 0.0277(10) -0.0001(9) -0.0014(9) -0.0003(8)
C12 0.0403(13) 0.0348(12) 0.0331(12) 0.0025(10) 0.0039(10) -0.0022(9)
C13 0.0687(17) 0.0389(13) 0.0288(12) 0.0024(12) 0.0027(11) 0.0024(10)
C14 0.0688(16) 0.0319(12) 0.0379(13) -0.0004(11) 0.0023(11) 0.0032(10)
C9 0.0414(12) 0.0337(12) 0.0329(12) 0.0027(10) 0.0033(10) -0.0014(9)
C5 0.0482(14) 0.0286(11) 0.0395(13) -0.0015(10) -0.0015(11) -0.0010(10)
N9 0.0530(12) 0.0430(11) 0.0449(11) 0.0079(10) 0.0051(10) 0.0035(9)
C8 0.0452(15) 0.0640(18) 0.0626(17) -0.0002(13) 0.0133(13) 0.0018(14)
C7 0.0543(17) 0.083(2) 0.0680(19) 0.0012(16) 0.0205(14) 0.0252(17)
C11 0.0728(18) 0.0352(13) 0.0342(13) -0.0070(12) 0.0038(12) 0.0030(10)
C10 0.0693(17) 0.0404(13) 0.0311(12) -0.0042(12) 0.0024(11) 0.0004(10)
C21 0.102(2) 0.0395(15) 0.0504(16) -0.0064(15) 0.0021(15) -0.0090(12)
C23 0.074(2) 0.084(2) 0.083(3) 0.0108(19) 0.0084(19) -0.004(2)
C25 0.103(3) 0.101(3) 0.078(2) 0.023(2) 0.001(2) -0.007(2)
C26 0.141(4) 0.083(3) 0.204(6) 0.002(3) 0.002(4) 0.024(3)

loop_
_atom_type_symbol
_atom_type_description
_atom_type_scat_dispersion_real
_atom_type_scat_dispersion_imag
_atom_type_scat_source
C C 0.0033 0.0016 'International Tables Vol C Tables 4.2.6.8 and 6.1.1.4'
H H 0.0000 0.0000 'International Tables Vol C Tables 4.2.6.8 and 6.1.1.4'
N N 0.0061 0.0033 'International Tables Vol C Tables 4.2.6.8 and 6.1.1.4'
O O 0.0106 0.0060 'International Tables Vol C Tables 4.2.6.8 and 6.1.1.4'
S S 0.1246 0.1234 'International Tables Vol C Tables 4.2.6.8 and 6.1.1.4'

loop_
_geom_angle_atom_site_label_1
_geom_angle_atom_site_label_2
_geom_angle_atom_site_label_3
_geom_angle
O2 S1 O3 118.00(11)
O2 S1 N4 105.56(11)
O3 S1 N4 112.71(10)
O2 S1 C9 107.61(11)
O3 S1 C9 107.38(10)
N4 S1 C9 104.71(10)
C7 S6 C5 90.82(13)
C16 O18 C20 120.64(19)
C5 N4 S1 121.92(16)
C20 C22 H22A 109.5
C20 C22 H22B 109.5
H22A C22 H22B 109.5
C20 C22 H22C 109.5
H22A C22 H22C 109.5
H22B C22 H22C 109.5
C20 C19 H20B 109.5
C20 C19 H19C 109.5
H20B C19 H19C 109.5
C20 C19 H19A 109.5
H20B C19 H19A 109.5
H19C C19 H19A 109.5
O18 C20 C19 108.7(2)
O18 C20 C22 108.9(3)
C19 C20 C22 114.1(3)
O18 C20 C21 102.9(2)
C19 C20 C21 110.5(3)
C22 C20 C21 111.1(3)
O17 C16 N15 125.6(2)
O17 C16 O18 126.9(2)
N15 C16 O18 107.43(19)
C16 N15 C12 127.54(19)
C16 N15 H15 116.2
C12 N15 H15 116.2
C13 C12 C11 119.3(2)
C13 C12 N15 116.49(19)
C11 C12 N15 124.3(2)
C14 C13 C12 120.2(2)
C14 C13 H13 119.9
C12 C13 H13 119.9
C13 C14 C9 120.8(2)
C13 C14 H14 119.6
C9 C14 H14 119.6
C10 C9 C14 119.2(2)
C10 C9 S1 120.56(17)
C14 C9 S1 120.19(17)
N4 C5 N9 120.1(2)
N4 C5 S6 130.96(18)
N9 C5 S6 108.93(18)
C5 N9 C8 115.8(2)
C5 N9 H9 122.1
C8 N9 H9 122.1
C7 C8 N9 112.3(2)
C7 C8 H8 123.8
N9 C8 H8 123.8
C8 C7 S6 112.1(2)
C8 C7 H7 124.0
S6 C7 H7 124.0
C10 C11 C12 120.0(2)
C10 C11 H11 120.0
C12 C11 H11 120.0
C9 C10 C11 120.4(2)
C9 C10 H10 119.8
C11 C10 H10 119.8
C20 C21 H21B 109.5
C20 C21 H21C 109.5
H21B C21 H21C 109.5
C20 C21 H21A 109.5
H21B C21 H21A 109.5
H21C C21 H21A 109.5
O24 C23 C26 122.1(4)
O24 C23 C25 120.4(4)
C26 C23 C25 117.6(4)
C23 C25 H25B 109.5
C23 C25 H25C 109.5
H25B C25 H25C 109.5
C23 C25 H25A 109.5
H25B C25 H25A 109.5
H25C C25 H25A 109.5
C23 C26 H26C 109.5
C23 C26 H26A 109.5
H26C C26 H26A 109.5
C23 C26 H26B 109.5
H26C C26 H26B 109.5
H26A C26 H26B 109.5

loop_
_geom_bond_atom_site_label_1
_geom_bond_atom_site_label_2
_geom_bond_distance
S1 O2 1.4337(18)
S1 O3 1.4566(17)
S1 N4 1.602(2)
S1 C9 1.762(2)
S6 C7 1.733(3)
S6 C5 1.737(2)
O18 C16 1.355(3)
O18 C20 1.468(3)
N4 C5 1.325(3)
O17 C16 1.201(3)
C22 C20 1.518(5)
C22 H22A 0.9600
C22 H22B 0.9600
C22 H22C 0.9600
O24 C23 1.213(4)
C19 C20 1.516(5)
C19 H20B 0.9600
C19 H19C 0.9600
C19 H19A 0.9600
C20 C21 1.521(4)
C16 N15 1.349(3)
N15 C12 1.404(3)
N15 H15 0.8600
C12 C13 1.382(3)
C12 C11 1.397(3)
C13 C14 1.370(3)
C13 H13 0.9300
C14 C9 1.390(3)
C14 H14 0.9300
C9 C10 1.375(3)
C5 N9 1.350(3)
N9 C8 1.380(3)
N9 H9 0.8600
C8 C7 1.325(4)
C8 H8 0.9300
C7 H7 0.9300
C11 C10 1.383(3)
C11 H11 0.9300
C10 H10 0.9300
C21 H21B 0.9600
C21 H21C 0.9600
C21 H21A 0.9600
C23 C26 1.465(5)
C23 C25 1.489(5)
C25 H25B 0.9600
C25 H25C 0.9600
C25 H25A 0.9600
C26 H26C 0.9600
C26 H26A 0.9600
C26 H26B 0.9600
